data_7203112
loop_
_publ_author_name
'Yueh-Hua Wang'
'Kuan-Lun Chu'
'Huan-Ching Chen'
'Chun-Wei Yeh'
'Zhi-Kai Chan'
'Maw-Cherng Suen'
'Jhy-Der Chen'
'Ju-Chun Wang'

_publ_section_title
;
 Adjusting the frameworks of polymeric silver(<small>I</small>)
 complexes with 2-aminopyrimidyl ligands by changing the counterions
;
_journal_name_full CrystEngComm
_journal_page_first 84
_journal_page_last 93
_journal_paper_doi 10.1039/b511584a
_journal_year 2006
_chemical_formula_sum 'C8 H10 Ag2 N6 O4 S'
_chemical_formula_weight 502.02
_chemical_name_systematic
;
?
;
_space_group_IT_number 15
_symmetry_cell_setting monoclinic
_symmetry_space_group_name_Hall '-C 2yc'
_symmetry_space_group_name_H-M 'C 1 2/c 1'
_atom_sites_solution_hydrogens difmap
_atom_sites_solution_primary direct
_atom_sites_solution_secondary difmap
_audit_creation_method SHELXL-97
_cell_angle_alpha 90.00
_cell_angle_beta 107.446(13)
_cell_angle_gamma 90.00
_cell_formula_units_Z 4
_cell_length_a 13.689(3)
_cell_length_b 8.3977(14)
_cell_length_c 11.3004(14)
_cell_measurement_reflns_used 27
_cell_measurement_temperature 295(2)
_cell_measurement_theta_max 17.13
_cell_measurement_theta_min 5.21
_cell_volume 1239.3(4)
_computing_cell_refinement 'Bruker XSCANS'
_computing_data_collection 'Bruker XSCANS'
_computing_data_reduction 'Bruker SHELXTL'
_computing_molecular_graphics 'Bruker SHELXTL'
_computing_publication_material 'Bruker SHELXTL'
_computing_structure_refinement 'SHELXL-97 (Sheldrick, 1997)'
_computing_structure_solution 'SHELXS-97 (Sheldrick, 1990)'
_diffrn_ambient_temperature 295(2)
_diffrn_measured_fraction_theta_full 0.996
_diffrn_measured_fraction_theta_max 0.996
_diffrn_measurement_device_type 'Bruker P4'
_diffrn_measurement_method '\w scans'
_diffrn_radiation_monochromator graphite
_diffrn_radiation_source 'fine-focus sealed tube'
_diffrn_radiation_type MoK\a
_diffrn_radiation_wavelength 0.71073
_diffrn_reflns_av_R_equivalents 0.0373
_diffrn_reflns_av_sigmaI/netI 0.0280
_diffrn_reflns_limit_h_max 1
_diffrn_reflns_limit_h_min -16
_diffrn_reflns_limit_k_max 9
_diffrn_reflns_limit_k_min -1
_diffrn_reflns_limit_l_max 13
_diffrn_reflns_limit_l_min -12
_diffrn_reflns_number 1420
_diffrn_reflns_theta_full 24.99
_diffrn_reflns_theta_max 24.99
_diffrn_reflns_theta_min 2.88
_diffrn_standards_interval_count 97
_diffrn_standards_number 3
_exptl_absorpt_coefficient_mu 3.356
_exptl_absorpt_correction_T_max 0.4586
_exptl_absorpt_correction_T_min 0.3481
_exptl_absorpt_correction_type \y-scan
_exptl_crystal_colour colorless
_exptl_crystal_density_diffrn 2.691
_exptl_crystal_density_method 'not measured'
_exptl_crystal_description niddle
_exptl_crystal_F_000 968
_exptl_crystal_size_max 1.0
_exptl_crystal_size_mid 0.7
_exptl_crystal_size_min 0.1
_refine_diff_density_max 0.507
_refine_diff_density_min -0.780
_refine_diff_density_rms 0.094
_refine_ls_extinction_coef 0.00150(17)
_refine_ls_extinction_expression Fc^*^=kFc[1+0.001xFc^2^\l^3^/sin(2\q)]^-1/4^
_refine_ls_extinction_method SHELXL
_refine_ls_goodness_of_fit_ref 1.046
_refine_ls_hydrogen_treatment refall
_refine_ls_matrix_type full
_refine_ls_number_parameters 117
_refine_ls_number_reflns 1090
_refine_ls_number_restraints 0
_refine_ls_restrained_S_all 1.046
_refine_ls_R_factor_all 0.0238
_refine_ls_R_factor_gt 0.0223
_refine_ls_shift/su_max 0.001
_refine_ls_shift/su_mean 0.000
_refine_ls_structure_factor_coef Fsqd
_refine_ls_weighting_details 'calc w=1/[\s^2^(Fo^2^)+(0.0166P)^2^+6.6321P] where P=(Fo^2^+2Fc^2^)/3'
_refine_ls_weighting_scheme calc
_refine_ls_wR_factor_gt 0.0540
_refine_ls_wR_factor_ref 0.0553
_reflns_number_gt 1029
_reflns_number_total 1090
_reflns_threshold_expression >2sigma(I)
_cod_data_source_file b511584a.txt
_cod_data_source_block 1
_cod_depositor_comments
;
The following automatic conversions were performed:
'_symmetry_cell_setting' value 'Monoclinic' changed to 'monoclinic'
according to '/home/saulius/struct/CIF-dictionaries/cif_core.dic'
dictionary named 'cif_core.dic' version 2.4.1 from 2010-06-29.

Automatic conversion script
Id: cif_fix_enum 1527 2010-12-29 10:47:43Z saulius 
;
_cod_original_sg_symbol_H-M C2/c
_cod_database_code 7203112

loop_
_symmetry_equiv_pos_as_xyz
'x, y, z'
'-x, y, -z+1/2'
'x+1/2, y+1/2, z'
'-x+1/2, y+1/2, -z+1/2'
'-x, -y, -z'
'x, -y, z-1/2'
'-x+1/2, -y+1/2, -z'
'x+1/2, -y+1/2, z-1/2'

loop_
_atom_site_label
_atom_site_type_symbol
_atom_site_fract_x
_atom_site_fract_y
_atom_site_fract_z
_atom_site_U_iso_or_equiv
_atom_site_adp_type
_atom_site_occupancy
_atom_site_symmetry_multiplicity
_atom_site_calc_flag
_atom_site_refinement_flags
_atom_site_disorder_assembly
_atom_site_disorder_group
Ag Ag -0.24247(2) -0.19063(4) -0.30070(2) 0.02881(15) Uani 1 1 d . . .
S S 0.0000 -0.14277(14) -0.2500 0.0191(3) Uani 1 2 d S . .
O1 O -0.07955(19) -0.2438(4) -0.3327(3) 0.0344(6) Uani 1 1 d . . .
O2 O -0.0462(2) -0.0411(3) -0.1759(3) 0.0370(7) Uani 1 1 d . . .
N1 N -0.3054(2) -0.1372(3) -0.1418(3) 0.0202(6) Uani 1 1 d . . .
N2 N -0.1926(2) 0.0712(4) -0.0653(3) 0.0205(6) Uani 1 1 d . . .
N3 N -0.3079(2) 0.0024(3) 0.0408(3) 0.0205(6) Uani 1 1 d . . .
C1 C -0.3841(3) -0.2269(4) -0.1320(3) 0.0246(7) Uani 1 1 d . . .
C2 C -0.4284(3) -0.2053(4) -0.0385(4) 0.0275(8) Uani 1 1 d . . .
C3 C -0.3858(3) -0.0886(4) 0.0475(3) 0.0243(7) Uani 1 1 d . . .
C4 C -0.2707(2) -0.0236(4) -0.0548(3) 0.0178(6) Uani 1 1 d . . .
H1 H -0.403(3) -0.313(5) -0.187(4) 0.029(11) Uiso 1 1 d . . .
H2 H -0.480(3) -0.268(5) -0.032(4) 0.036(12) Uiso 1 1 d . . .
H3 H -0.409(3) -0.069(4) 0.117(4) 0.019(9) Uiso 1 1 d . . .
H21 H -0.152(3) 0.029(5) -0.094(4) 0.023(11) Uiso 1 1 d . . .
H22 H -0.163(3) 0.115(6) -0.003(4) 0.033(12) Uiso 1 1 d . . .

loop_
_atom_site_aniso_label
_atom_site_aniso_U_11
_atom_site_aniso_U_22
_atom_site_aniso_U_33
_atom_site_aniso_U_23
_atom_site_aniso_U_13
_atom_site_aniso_U_12
Ag 0.0292(2) 0.0344(2) 0.0249(2) -0.00077(11) 0.01121(13) 0.00074(11)
S 0.0163(5) 0.0213(6) 0.0203(6) 0.000 0.0066(4) 0.000
O1 0.0260(14) 0.0344(15) 0.0353(16) -0.0042(13) -0.0024(12) -0.0071(12)
O2 0.0442(16) 0.0350(15) 0.0414(16) -0.0023(13) 0.0276(13) 0.0059(13)
N1 0.0201(13) 0.0191(14) 0.0215(14) 0.0000(12) 0.0065(11) -0.0006(11)
N2 0.0207(14) 0.0216(15) 0.0212(16) -0.0026(12) 0.0090(13) -0.0013(12)
N3 0.0240(14) 0.0193(14) 0.0191(14) -0.0001(12) 0.0078(11) 0.0018(12)
C1 0.0242(17) 0.0207(17) 0.0270(19) -0.0018(15) 0.0047(15) -0.0019(14)
C2 0.0234(17) 0.0272(19) 0.034(2) 0.0038(16) 0.0111(16) -0.0051(15)
C3 0.0254(17) 0.0258(19) 0.0241(18) 0.0039(15) 0.0113(14) 0.0039(15)
C4 0.0194(15) 0.0151(15) 0.0170(16) 0.0039(13) 0.0029(12) 0.0034(12)

loop_
_atom_type_symbol
_atom_type_description
_atom_type_scat_dispersion_real
_atom_type_scat_dispersion_imag
_atom_type_scat_source
C C 0.0033 0.0016 'International Tables Vol C Tables 4.2.6.8 and 6.1.1.4'
H H 0.0000 0.0000 'International Tables Vol C Tables 4.2.6.8 and 6.1.1.4'
N N 0.0061 0.0033 'International Tables Vol C Tables 4.2.6.8 and 6.1.1.4'
O O 0.0106 0.0060 'International Tables Vol C Tables 4.2.6.8 and 6.1.1.4'
S S 0.1246 0.1234 'International Tables Vol C Tables 4.2.6.8 and 6.1.1.4'
Ag Ag -0.8971 1.1015 'International Tables Vol C Tables 4.2.6.8 and 6.1.1.4'

loop_
_geom_angle_atom_site_label_1
_geom_angle_atom_site_label_2
_geom_angle_atom_site_label_3
_geom_angle
_geom_angle_site_symmetry_1
_geom_angle_site_symmetry_3
_geom_angle_publ_flag
N1 Ag N3 108.83(10) . 6 ?
N1 Ag O1 138.46(10) . . ?
N3 Ag O1 99.71(10) 6 . ?
N1 Ag N2 119.26(10) . 4_444 ?
N3 Ag N2 95.22(10) 6 4_444 ?
O1 Ag N2 86.43(9) . 4_444 ?
O2 S O2 108.7(2) . 2_554 ?
O2 S O1 109.70(16) . 2_554 ?
O2 S O1 109.54(16) 2_554 2_554 ?
O2 S O1 109.55(16) . . ?
O2 S O1 109.69(16) 2_554 . ?
O1 S O1 109.6(2) 2_554 . ?
S O1 Ag 109.89(16) . . ?
C1 N1 C4 116.9(3) . . ?
C1 N1 Ag 117.4(2) . . ?
C4 N1 Ag 125.8(2) . . ?
C4 N2 Ag 111.9(2) . 4_454 ?
C4 N2 H21 115(3) . . ?
Ag N2 H21 106(3) 4_454 . ?
C4 N2 H22 114(3) . . ?
Ag N2 H22 100(3) 4_454 . ?
H21 N2 H22 109(4) . . ?
C3 N3 C4 117.1(3) . . ?
C3 N3 Ag 118.0(2) . 6_556 ?
C4 N3 Ag 124.8(2) . 6_556 ?
N1 C1 C2 122.4(3) . . ?
N1 C1 H1 116(3) . . ?
C2 C1 H1 121(3) . . ?
C1 C2 C3 116.3(3) . . ?
C1 C2 H2 121(3) . . ?
C3 C2 H2 122(3) . . ?
N3 C3 C2 122.9(3) . . ?
N3 C3 H3 115(2) . . ?
C2 C3 H3 122(2) . . ?
N3 C4 N1 124.3(3) . . ?
N3 C4 N2 118.0(3) . . ?
N1 C4 N2 117.6(3) . . ?

loop_
_geom_bond_atom_site_label_1
_geom_bond_atom_site_label_2
_geom_bond_distance
_geom_bond_site_symmetry_2
_geom_bond_publ_flag
Ag N1 2.257(3) . ?
Ag N3 2.356(3) 6 ?
Ag O1 2.406(3) . ?
Ag N2 2.506(3) 4_444 ?
S O2 1.465(3) . ?
S O2 1.465(3) 2_554 ?
S O1 1.473(3) 2_554 ?
S O1 1.473(3) . ?
N1 C1 1.346(4) . ?
N1 C4 1.350(4) . ?
N2 C4 1.365(4) . ?
N2 Ag 2.506(3) 4_454 ?
N2 H21 0.80(4) . ?
N2 H22 0.79(5) . ?
N3 C3 1.333(5) . ?
N3 C4 1.344(4) . ?
N3 Ag 2.356(3) 6_556 ?
C1 C2 1.380(5) . ?
C1 H1 0.94(4) . ?
C2 C3 1.380(5) . ?
C2 H2 0.90(4) . ?
C3 H3 0.95(4) . ?
